data_2008195
loop_
_publ_author_name
'Fang-fang Jian'
'Zuo-xiang Wang'
'Hoong-Kun Fun'
'Zhi-ping Bai'
'Xiao-zeng You'

_publ_section_title
;
 A binuclear cadmium(II) complex:
 bis[bis(<i>N,N</i>-diisopropyldithiocarbamato)cadmium(II)]
;
_journal_issue 2
_journal_name_full 'Acta Crystallographica Section C'
_journal_page_first 174
_journal_page_last 176
_journal_paper_doi 10.1107/S0108270198012062
_journal_volume 55
_journal_year 1999
_chemical_formula_iupac '[Cd2 (C7 H14 N S2)4]'
_chemical_formula_moiety '[Cd2 (C28 H56 N4 S8)]'
_chemical_formula_sum 'C28 H56 Cd2 N4 S8'
_chemical_formula_weight 930.04
_chemical_name_systematic
;
A Binuclear Cadmium(II) complex: Bis(diisopropyldithiocarbamate) Cadmium(II)
;
_space_group_IT_number 14
_symmetry_cell_setting monoclinic
_symmetry_space_group_name_Hall '-P 2yn'
_symmetry_space_group_name_H-M 'P 1 21/n 1'
_audit_creation_method SHELXL
_cell_angle_alpha 90.00
_cell_angle_beta 108.936(8)
_cell_angle_gamma 90.00
_cell_formula_units_Z 2
_cell_length_a 11.6017(10)
_cell_length_b 11.2268(11)
_cell_length_c 16.7520(15)
_cell_measurement_reflns_used 39
_cell_measurement_temperature 293(2)
_cell_measurement_theta_max 12.622
_cell_measurement_theta_min 5.549
_cell_volume 2063.9(3)
_computing_cell_refinement XSCANS
_computing_data_collection 'XSCANS (Siemens, 1994)'
_computing_data_reduction XSCANS
_computing_molecular_graphics SHELXTL/PC
_computing_publication_material
; SHELXL93
  PARST (Nardelli, 1983)
;
_computing_structure_refinement 'SHELXL93 (Sheldrick, 1993)'
_computing_structure_solution 'SHELXTL/PC (Sheldrick, 1990)'
_diffrn_ambient_temperature 293(2)
_diffrn_measurement_device 'Siemens P4 diffractometer'
_diffrn_measurement_method '\q/2\q scans'
_diffrn_radiation_monochromator graphite
_diffrn_radiation_source 'fine-focus sealed tube'
_diffrn_radiation_type MoK\a
_diffrn_radiation_wavelength 0.71073
_diffrn_reflns_av_R_equivalents 0.0358
_diffrn_reflns_av_sigmaI/netI 0.0581
_diffrn_reflns_limit_h_max 15
_diffrn_reflns_limit_h_min -1
_diffrn_reflns_limit_k_max 14
_diffrn_reflns_limit_k_min -1
_diffrn_reflns_limit_l_max 21
_diffrn_reflns_limit_l_min -21
_diffrn_reflns_number 5989
_diffrn_reflns_theta_max 27.50
_diffrn_reflns_theta_min 1.88
_diffrn_standards_decay_% <3
_diffrn_standards_interval_count 97
_diffrn_standards_number 3
_exptl_absorpt_coefficient_mu 1.459
_exptl_absorpt_correction_T_max 0.646
_exptl_absorpt_correction_T_min 0.599
_exptl_absorpt_correction_type 'Empirical \y-scans (Siemens, 1994)'
_exptl_crystal_colour 'light yellow'
_exptl_crystal_density_diffrn 1.497
_exptl_crystal_density_meas ?
_exptl_crystal_description parallepiped
_exptl_crystal_F_000 952
_exptl_crystal_size_max 0.40
_exptl_crystal_size_mid 0.30
_exptl_crystal_size_min 0.30
_refine_diff_density_max 0.421
_refine_diff_density_min -0.467
_refine_ls_extinction_method none
_refine_ls_goodness_of_fit_all 0.950
_refine_ls_goodness_of_fit_obs 1.045
_refine_ls_hydrogen_treatment refall
_refine_ls_matrix_type full
_refine_ls_number_parameters 302
_refine_ls_number_reflns 4742
_refine_ls_number_restraints 0
_refine_ls_restrained_S_all 0.950
_refine_ls_restrained_S_obs 1.045
_refine_ls_R_factor_all 0.0586
_refine_ls_R_factor_obs 0.0411
_refine_ls_shift/esd_max -0.001
_refine_ls_shift/esd_mean 0.000
_refine_ls_structure_factor_coef Fsqd
_refine_ls_weighting_details 'w = 1/[\s^2^(Fo^2^)+(0.0546P)^2^] where P=(Fo^2^+2Fc^2^)/3'
_refine_ls_weighting_scheme calc
_refine_ls_wR_factor_all 0.1056
_refine_ls_wR_factor_obs 0.0989
_reflns_number_observed 3510
_reflns_number_total 4742
_reflns_observed_criterion >2sigma(I)
_cod_data_source_file sk1201.cif
_cod_data_source_block I
_cod_depositor_comments
;
The following automatic conversions were performed:

'_exptl_crystal_density_meas' value 'not measured' was changed to '?'
- the value is perceived as not measured.

Automatic conversion script
Id: cif_fix_values 3008 2015-01-20 13:52:24Z robertas 

The following automatic conversions were performed:

'_refine_ls_weighting_scheme' value 'calc w =
1/[\s^2^(Fo^2^)+(0.0546P)^2^] where P=(Fo^2^+2Fc^2^)/3' was changed
to 'calc'. New tag '_refine_ls_weighting_details' was created. The
value of the new tag was set to 'w = 1/[\s^2^(Fo^2^)+(0.0546P)^2^]
where P=(Fo^2^+2Fc^2^)/3'.

Automatic conversion script
Id: cif_fix_values 3143 2015-03-26 13:38:13Z robertas 
;
_cod_original_sg_symbol_H-M 'P 21/n'
_cod_database_code 2008195

loop_
_symmetry_equiv_pos_as_xyz
'x, y, z'
'-x+1/2, y+1/2, -z+1/2'
'-x, -y, -z'
'x-1/2, -y-1/2, z-1/2'

loop_
_atom_site_aniso_label
_atom_site_aniso_U_11
_atom_site_aniso_U_22
_atom_site_aniso_U_33
_atom_site_aniso_U_12
_atom_site_aniso_U_13
_atom_site_aniso_U_23
Cd1 0.0443(2) 0.0448(2) 0.03515(15) -0.00650(13) 0.01647(11) -0.01060(12)
S1 0.0461(6) 0.0375(5) 0.0653(7) 0.0022(5) -0.0043(5) -0.0090(5)
S2 0.0385(5) 0.0408(5) 0.0298(4) -0.0047(4) 0.0076(3) -0.0016(4)
S3 0.0516(6) 0.0643(7) 0.0327(4) 0.0195(5) 0.0079(4) -0.0035(4)
S4 0.0482(5) 0.0464(6) 0.0358(4) 0.0123(5) 0.0095(4) -0.0072(4)
N1 0.036(2) 0.0316(15) 0.041(2) -0.0020(13) 0.0095(13) -0.0023(13)
N2 0.045(2) 0.036(2) 0.0294(14) 0.0072(14) 0.0127(13) -0.0046(12)
C1 0.065(4) 0.051(3) 0.147(7) 0.007(3) 0.017(4) 0.036(4)
C2 0.078(4) 0.074(4) 0.112(6) 0.009(4) 0.030(4) -0.041(4)
C3 0.046(2) 0.041(2) 0.072(3) 0.005(2) 0.008(2) -0.019(2)
C4 0.037(2) 0.068(3) 0.072(3) -0.011(2) 0.016(2) 0.004(3)
C5 0.068(4) 0.092(5) 0.044(3) -0.016(4) 0.006(3) -0.002(3)
C6 0.041(2) 0.043(2) 0.052(2) -0.008(2) 0.007(2) -0.009(2)
C7 0.038(2) 0.034(2) 0.031(2) -0.006(2) 0.0111(14) -0.0019(14)
C8 0.116(7) 0.049(3) 0.150(9) 0.014(4) 0.068(7) -0.005(4)
C9 0.077(4) 0.111(6) 0.076(4) 0.026(4) 0.041(3) -0.011(4)
C10 0.061(3) 0.058(3) 0.041(2) 0.018(2) 0.017(2) -0.004(2)
C11 0.091(4) 0.077(4) 0.049(3) 0.020(3) 0.031(3) 0.020(3)
C12 0.070(3) 0.070(4) 0.053(3) 0.005(3) -0.006(3) -0.012(3)
C13 0.069(3) 0.052(3) 0.032(2) 0.013(2) 0.009(2) -0.006(2)
C14 0.037(2) 0.033(2) 0.031(2) -0.002(2) 0.0128(14) -0.0017(14)

loop_
_atom_site_label
_atom_site_fract_x
_atom_site_fract_y
_atom_site_fract_z
_atom_site_U_iso_or_equiv
_atom_site_thermal_displace_type
_atom_site_calc_flag
_atom_site_refinement_flags
_atom_site_occupancy
_atom_site_disorder_group
_atom_site_type_symbol
Cd1 0.40426(3) 0.57078(3) 0.05192(2) 0.04055(10) Uani d . 1 . Cd
S1 0.24257(10) 0.45730(10) -0.06243(8) 0.0550(3) Uani d . 1 . S
S2 0.46991(9) 0.33284(9) 0.03408(5) 0.0372(2) Uani d . 1 . S
S3 0.30275(10) 0.73783(11) 0.11349(6) 0.0509(3) Uani d . 1 . S
S4 0.50827(10) 0.58620(9) 0.21130(6) 0.0445(2) Uani d . 1 . S
N1 0.2851(3) 0.2290(3) -0.0860(2) 0.0369(7) Uani d . 1 . N
N2 0.4014(3) 0.7497(3) 0.2810(2) 0.0369(7) Uani d . 1 . N
C1 0.3141(7) 0.0299(6) -0.0221(6) 0.092(2) Uani d . 1 . C
C2 0.3721(8) 0.0701(7) -0.1536(6) 0.088(2) Uani d . 1 . C
C3 0.3605(4) 0.1184(4) -0.0721(3) 0.0558(11) Uani d . 1 . C
C4 0.0590(4) 0.2339(6) -0.1089(4) 0.0594(12) Uani d . 1 . C
C5 0.1410(7) 0.2846(7) -0.2288(3) 0.071(2) Uani d . 1 . C
C6 0.1592(4) 0.2148(4) -0.1483(3) 0.0472(10) Uani d . 1 . C
C7 0.3257(3) 0.3295(3) -0.0448(2) 0.0344(7) Uani d . 1 . C
C8 0.3744(9) 0.9648(7) 0.3053(8) 0.099(3) Uani d . 1 . C
C9 0.2290(7) 0.8095(8) 0.3283(4) 0.084(2) Uani d . 1 . C
C10 0.3113(4) 0.8458(4) 0.2785(3) 0.0534(11) Uani d . 1 . C
C11 0.4677(7) 0.5963(6) 0.3967(4) 0.070(2) Uani d . 1 . C
C12 0.6189(5) 0.7489(6) 0.3775(4) 0.070(2) Uani d . 1 . C
C13 0.4865(5) 0.7208(4) 0.3670(2) 0.0525(11) Uani d . 1 . C
C14 0.4041(3) 0.6972(3) 0.2107(2) 0.0335(7) Uani d . 1 . C
H1A 0.332(11) 0.073(9) 0.029(7) 0.19(5) Uiso d . 1 . H
H1B 0.364(5) -0.040(5) -0.016(3) 0.070(15) Uiso d . 1 . H
H1C 0.228(7) 0.012(6) -0.049(4) 0.10(2) Uiso d . 1 . H
H2A 0.395(7) 0.116(7) -0.191(5) 0.11(3) Uiso d . 1 . H
H2B 0.302(6) 0.028(6) -0.184(4) 0.09(2) Uiso d . 1 . H
H2C 0.440(8) 0.032(7) -0.137(5) 0.12(3) Uiso d . 1 . H
H3 0.433(4) 0.139(4) -0.037(3) 0.057(13) Uiso d . 1 . H
H4A 0.064(6) 0.185(6) -0.055(4) 0.10(2) Uiso d . 1 . H
H4B -0.021(5) 0.205(5) -0.146(3) 0.079(16) Uiso d . 1 . H
H4C 0.054(5) 0.313(5) -0.092(3) 0.064(15) Uiso d . 1 . H
H5A 0.198(7) 0.291(7) -0.249(4) 0.11(3) Uiso d . 1 . H
H5B 0.126(5) 0.361(6) -0.225(4) 0.07(2) Uiso d . 1 . H
H5C 0.070(6) 0.258(5) -0.267(4) 0.083(18) Uiso d . 1 . H
H6 0.155(3) 0.137(3) -0.161(2) 0.020(8) Uiso d . 1 . H
H8A 0.416(6) 0.986(6) 0.276(4) 0.07(2) Uiso d . 1 . H
H8B 0.416(8) 0.946(7) 0.359(5) 0.11(3) Uiso d . 1 . H
H8C 0.319(5) 1.020(6) 0.302(4) 0.077(17) Uiso d . 1 . H
H9A 0.199(8) 0.728(8) 0.313(5) 0.15(4) Uiso d . 1 . H
H9B 0.158(5) 0.852(5) 0.309(3) 0.073(16) Uiso d . 1 . H
H9C 0.273(5) 0.816(5) 0.389(4) 0.085(18) Uiso d . 1 . H
H10 0.256(4) 0.848(4) 0.226(3) 0.058(13) Uiso d . 1 . H
H11A 0.384(5) 0.591(4) 0.393(3) 0.047(13) Uiso d . 1 . H
H11B 0.530(7) 0.594(6) 0.449(4) 0.10(2) Uiso d . 1 . H
H11C 0.469(6) 0.528(7) 0.357(5) 0.12(3) Uiso d . 1 . H
H12A 0.631(7) 0.822(7) 0.349(5) 0.12(3) Uiso d . 1 . H
H12B 0.656(5) 0.692(5) 0.345(3) 0.069(15) Uiso d . 1 . H
H12C 0.667(6) 0.743(6) 0.431(4) 0.10(2) Uiso d . 1 . H
H13 0.460(3) 0.776(4) 0.400(2) 0.037(10) Uiso d . 1 . H

loop_
_atom_type_symbol
_atom_type_description
_atom_type_scat_dispersion_real
_atom_type_scat_dispersion_imag
_atom_type_scat_source
C C 0.0033 0.0016 'International Tables Vol C Tables 4.2.6.8 and 6.1.1.4'
H H 0.0000 0.0000 'International Tables Vol C Tables 4.2.6.8 and 6.1.1.4'
N N 0.0061 0.0033 'International Tables Vol C Tables 4.2.6.8 and 6.1.1.4'
S S 0.1246 0.1234 'International Tables Vol C Tables 4.2.6.8 and 6.1.1.4'
Cd Cd -0.8075 1.2024 'International Tables Vol C Tables 4.2.6.8 and 6.1.1.4'

loop_
_geom_angle_atom_site_label_1
_geom_angle_atom_site_label_2
_geom_angle_atom_site_label_3
_geom_angle_site_symmetry_1
_geom_angle_site_symmetry_3
_geom_angle
_geom_angle_publ_flag
S1 Cd1 S4 . . 143.46(4) yes
S1 Cd1 S2 . 3_665 101.58(4) yes
S4 Cd1 S2 . 3_665 113.07(3) yes
S1 Cd1 S3 . . 109.98(4) yes
S4 Cd1 S3 . . 69.97(3) yes
S2 Cd1 S3 3_665 . 109.16(4) yes
S1 Cd1 S2 . . 66.71(3) yes
S4 Cd1 S2 . . 97.05(3) yes
S2 Cd1 S2 3_665 . 96.67(3) yes
S3 Cd1 S2 . . 153.93(3) yes
C7 S1 Cd1 . . 93.09(12) ?
C7 S2 Cd1 . 3_665 99.23(12) ?
C7 S2 Cd1 . . 82.90(12) ?
Cd1 S2 Cd1 3_665 . 83.33(3) yes
C14 S3 Cd1 . . 85.77(12) ?
C14 S4 Cd1 . . 87.19(11) ?
C7 N1 C3 . . 122.3(3) ?
C7 N1 C6 . . 123.6(3) ?
C3 N1 C6 . . 114.1(3) ?
C14 N2 C10 . . 121.0(3) ?
C14 N2 C13 . . 124.1(3) ?
C10 N2 C13 . . 114.9(3) ?
N1 C3 C1 . . 109.8(5) ?
N1 C3 C2 . . 112.0(5) ?
C1 C3 C2 . . 114.6(6) ?
N1 C6 C5 . . 112.8(4) ?
N1 C6 C4 . . 112.9(4) ?
C5 C6 C4 . . 114.0(5) ?
N1 C7 S1 . . 122.8(3) ?
N1 C7 S2 . . 119.9(3) ?
S1 C7 S2 . . 117.3(2) ?
N2 C10 C9 . . 110.5(4) ?
N2 C10 C8 . . 111.2(5) ?
C9 C10 C8 . . 113.8(6) ?
N2 C13 C12 . . 113.1(4) ?
N2 C13 C11 . . 113.3(4) ?
C12 C13 C11 . . 113.5(5) ?
N2 C14 S3 . . 120.8(3) ?
N2 C14 S4 . . 122.2(3) ?
S3 C14 S4 . . 117.0(2) ?

loop_
_geom_bond_atom_site_label_1
_geom_bond_atom_site_label_2
_geom_bond_site_symmetry_2
_geom_bond_distance
_geom_bond_publ_flag
Cd1 S1 . 2.5455(11) yes
Cd1 S4 . 2.5541(10) yes
Cd1 S2 3_665 2.5966(10) yes
Cd1 S3 . 2.5994(11) yes
Cd1 S2 . 2.8201(10) yes
S1 C7 . 1.700(4) yes
S2 C7 . 1.765(4) yes
S2 Cd1 3_665 2.5966(10) yes
S3 C14 . 1.733(3) yes
S4 C14 . 1.733(4) yes
N1 C7 . 1.326(4) yes
N1 C3 . 1.494(5) yes
N1 C6 . 1.502(5) yes
N2 C14 . 1.326(4) yes
N2 C10 . 1.493(5) yes
N2 C13 . 1.495(5) yes
C1 C3 . 1.506(9) ?
C2 C3 . 1.515(9) ?
C4 C6 . 1.528(7) ?
C5 C6 . 1.513(8) ?
C8 C10 . 1.519(9) ?
C9 C10 . 1.514(8) ?
C11 C13 . 1.523(7) ?
C12 C13 . 1.522(8) ?

loop_
_geom_hbond_atom_site_label_D
_geom_hbond_atom_site_label_H
_geom_hbond_atom_site_label_A
_geom_hbond_site_symmetry_A
_geom_hbond_distance_DH
_geom_hbond_distance_HA
_geom_hbond_distance_DA
_geom_hbond_angle_DHA
_geom_hbond_publ_flag
C3 H3 S2 1_555 0.89(5) 2.45(5) 3.018(5) 122(4) no
C4 H4C S1 1_555 0.94(6) 2.64(6) 3.218(6) 121(4) no
C5 H5B S1 1_555 0.88(7) 2.83(6) 3.284(6) 113(5) no
C10 H10 S3 1_555 0.91(5) 2.46(5) 2.990(5) 118(4) no
C11 H11C S4 1_555 1.02(8) 2.70(8) 3.291(7) 117(5) no
C12 H12B S4 1_555 1.02(6) 2.62(5) 3.227(7) 118(4) no

loop_
_geom_torsion_atom_site_label_1
_geom_torsion_atom_site_label_2
_geom_torsion_atom_site_label_3
_geom_torsion_atom_site_label_4
_geom_torsion_site_symmetry_1
_geom_torsion_site_symmetry_4
_geom_torsion
S4 Cd1 S1 C7 . . -68.66(14)
S2 Cd1 S1 C7 3_665 . 92.80(13)
S3 Cd1 S1 C7 . . -151.67(12)
S2 Cd1 S1 C7 . . 0.46(12)
S1 Cd1 S2 C7 . . -0.45(12)
S4 Cd1 S2 C7 . . 145.46(12)
S2 Cd1 S2 C7 3_665 . -100.21(12)
S3 Cd1 S2 C7 . . 87.63(13)
S1 Cd1 S2 Cd1 . 3_665 99.77(4)
S4 Cd1 S2 Cd1 . 3_665 -114.33(3)
S2 Cd1 S2 Cd1 3_665 3_665 0.0
S3 Cd1 S2 Cd1 . 3_665 -172.16(6)
S1 Cd1 S3 C14 . . 139.29(12)
S4 Cd1 S3 C14 . . -1.73(12)
S2 Cd1 S3 C14 3_665 . -110.08(12)
S2 Cd1 S3 C14 . . 61.67(15)
S1 Cd1 S4 C14 . . -95.09(13)
S2 Cd1 S4 C14 3_665 . 104.70(12)
S3 Cd1 S4 C14 . . 1.73(12)
S2 Cd1 S4 C14 . . -154.94(12)
C7 N1 C3 C1 . . 106.2(5)
C6 N1 C3 C1 . . -72.1(6)
C7 N1 C3 C2 . . -125.2(5)
C6 N1 C3 C2 . . 56.5(6)
C7 N1 C6 C5 . . 69.6(6)
C3 N1 C6 C5 . . -112.1(5)
C7 N1 C6 C4 . . -61.4(5)
C3 N1 C6 C4 . . 116.8(4)
C3 N1 C7 S1 . . 177.9(3)
C6 N1 C7 S1 . . -4.0(5)
C3 N1 C7 S2 . . -3.9(5)
C6 N1 C7 S2 . . 174.2(3)
Cd1 S1 C7 N1 . . 177.5(3)
Cd1 S1 C7 S2 . . -0.8(2)
Cd1 S2 C7 N1 3_665 . 100.4(3)
Cd1 S2 C7 N1 . . -177.6(3)
Cd1 S2 C7 S1 3_665 . -81.3(2)
Cd1 S2 C7 S1 . . 0.7(2)
C14 N2 C10 C9 . . 119.0(5)
C13 N2 C10 C9 . . -61.9(6)
C14 N2 C10 C8 . . -113.5(6)
C13 N2 C10 C8 . . 65.6(7)
C14 N2 C13 C12 . . 63.6(5)
C10 N2 C13 C12 . . -115.5(4)
C14 N2 C13 C11 . . -67.4(6)
C10 N2 C13 C11 . . 113.5(4)
C10 N2 C14 S3 . . -0.2(5)
C13 N2 C14 S3 . . -179.3(3)
C10 N2 C14 S4 . . 179.4(3)
C13 N2 C14 S4 . . 0.4(5)
Cd1 S3 C14 N2 . . -177.6(3)
Cd1 S3 C14 S4 . . 2.7(2)
Cd1 S4 C14 N2 . . 177.6(3)
Cd1 S4 C14 S3 . . -2.7(2)
